data_7062142
loop_
_publ_author_name
'Turcio-Garc\'ia, Luis \'Angel'
'Vald\'es, Hugo'
'Arenaza-Corona, Antonino'
'Hern\'andez-Ortega, Sim\'on'
'Morales-Morales, David'

_publ_section_title
;
 Electronic properties and supramolecular study of selenoureas with
 fluorinated-NHC ligands derived from imidazo[1,5-a]pyridines
;
_journal_issue 4
_journal_name_full 'New Journal of Chemistry'
_journal_page_first 2090
_journal_page_last 2095
_journal_paper_doi 10.1039/D2NJ04699G
_journal_volume 47
_journal_year 2023
_chemical_formula_moiety 'C13 H7 F3 N2 Se'
_chemical_formula_sum 'C13 H7 F3 N2 Se'
_chemical_formula_weight 327.17
_space_group_crystal_system triclinic
_space_group_IT_number 2
_space_group_name_Hall '-P 1'
_space_group_name_H-M_alt 'P -1'
_atom_sites_solution_hydrogens geom
_atom_sites_solution_primary direct
_atom_sites_solution_secondary difmap
_audit_creation_method SHELXL-2018/3
_audit_update_record
;
2022-08-04 deposited with the CCDC.	2022-12-06 downloaded from the CCDC.
;
_cell_angle_alpha 89.679(3)
_cell_angle_beta 84.022(3)
_cell_angle_gamma 62.497(3)
_cell_formula_units_Z 2
_cell_length_a 7.2127(6)
_cell_length_b 7.3918(6)
_cell_length_c 12.6208(11)
_cell_measurement_reflns_used 4999
_cell_measurement_temperature 150(2)
_cell_measurement_theta_max 25.38
_cell_measurement_theta_min 3.11
_cell_volume 592.90(9)
_computing_cell_refinement 'APEX3 v2016.1 (Bruker, 2014)'
_computing_data_collection 'APEX3 v2016.1 (Bruker, 2014)'
_computing_data_reduction 'SAINT V8.37A  (Bruker, 2014)'
_computing_molecular_graphics 'Ortep-3 Ver 2.02 L.J. Farrugia (1997) J. Appl. Cryst. 30, 565'
_computing_publication_material 'SHELXL-2018/3 (Sheldrick, 2015)'
_computing_structure_refinement 'SHELXL-2018/3 (Sheldrick, 2018)'
_computing_structure_solution 'SHELXS-2018 (Bruker, 2015)'
_diffrn_ambient_temperature 150(2)
_diffrn_detector_area_resol_mean 52.0833
_diffrn_measured_fraction_theta_full 0.996
_diffrn_measured_fraction_theta_max 0.995
_diffrn_measurement_device_type 'Bruker D8 Venture \k-geometry diffractometer 208039-01'
_diffrn_measurement_method \w-scans
_diffrn_radiation_type MoK\a
_diffrn_radiation_wavelength 0.71073
_diffrn_reflns_av_R_equivalents 0.0422
_diffrn_reflns_av_unetI/netI 0.0599
_diffrn_reflns_Laue_measured_fraction_full 0.996
_diffrn_reflns_Laue_measured_fraction_max 0.995
_diffrn_reflns_limit_h_max 6
_diffrn_reflns_limit_h_min -8
_diffrn_reflns_limit_k_max 8
_diffrn_reflns_limit_k_min -8
_diffrn_reflns_limit_l_max 15
_diffrn_reflns_limit_l_min -15
_diffrn_reflns_number 5906
_diffrn_reflns_point_group_measured_fraction_full 0.996
_diffrn_reflns_point_group_measured_fraction_max 0.995
_diffrn_reflns_theta_full 25.242
_diffrn_reflns_theta_max 25.382
_diffrn_reflns_theta_min 3.111
_diffrn_source 'micro-focus X-ray source'
_exptl_absorpt_coefficient_mu 3.190
_exptl_absorpt_correction_T_max 0.7452
_exptl_absorpt_correction_T_min 0.5687
_exptl_absorpt_correction_type multi-scan
_exptl_absorpt_process_details
; 
 SADABS 2016/2: Krause, L., Herbst-Irmer, R., Sheldrick G.M. & Stalke D., 
 J. Appl. Cryst. 48 (2015) 3-10 
;
_exptl_crystal_colour yellow
_exptl_crystal_density_diffrn 1.833
_exptl_crystal_description Prism
_exptl_crystal_F_000 320
_exptl_crystal_size_max 0.341
_exptl_crystal_size_mid 0.129
_exptl_crystal_size_min 0.103
_refine_diff_density_max 2.445
_refine_diff_density_min -0.598
_refine_diff_density_rms 0.175
_refine_ls_extinction_method none
_refine_ls_goodness_of_fit_ref 1.165
_refine_ls_hydrogen_treatment constr
_refine_ls_matrix_type full
_refine_ls_number_parameters 172
_refine_ls_number_reflns 2169
_refine_ls_number_restraints 0
_refine_ls_restrained_S_all 1.165
_refine_ls_R_factor_all 0.0886
_refine_ls_R_factor_gt 0.0731
_refine_ls_shift/su_max 0.000
_refine_ls_shift/su_mean 0.000
_refine_ls_structure_factor_coef Fsqd
_refine_ls_weighting_details 'w=1/[\s^2^(Fo^2^)+(0.0725P)^2^+3.3351P] where P=(Fo^2^+2Fc^2^)/3'
_refine_ls_weighting_scheme calc
_refine_ls_wR_factor_gt 0.1601
_refine_ls_wR_factor_ref 0.1694
_reflns_Friedel_coverage 0.000
_reflns_number_gt 1780
_reflns_number_total 2169
_reflns_threshold_expression 'I > 2\s(I)'
_cod_data_source_file d2nj04699g2.cif
_cod_data_source_block Compound-7-Se
_cod_depositor_comments 'Adding full bibliography for 7062140--7062145.cif.'
_cod_database_code 7062142
_shelx_shelxl_version_number 2018/3
_shelx_space_group_comment
; 
The symmetry employed for this shelxl refinement is uniquely defined 
by the following loop, which should always be used as a source of 
symmetry information in preference to the above space-group names. 
They are only intended as comments. 
;
_shelx_estimated_absorpt_t_min 0.409
_shelx_estimated_absorpt_t_max 0.735

loop_
_space_group_symop_operation_xyz
'x, y, z'
'-x, -y, -z'

loop_
_atom_site_label
_atom_site_type_symbol
_atom_site_fract_x
_atom_site_fract_y
_atom_site_fract_z
_atom_site_U_iso_or_equiv
_atom_site_adp_type
_atom_site_occupancy
_atom_site_site_symmetry_order
_atom_site_calc_flag
_atom_site_refinement_flags_posn
_atom_site_refinement_flags_adp
_atom_site_refinement_flags_occupancy
_atom_site_disorder_assembly
_atom_site_disorder_group
Se1 Se 0.80683(11) 0.16177(12) 0.24858(6) 0.0263(3) Uani 1 1 d . . . . .
F1 F 0.2897(7) -0.0156(6) 0.3413(3) 0.0313(10) Uani 1 1 d . . . . .
F2 F 0.1700(8) 0.3270(7) 0.6713(3) 0.0392(12) Uani 1 1 d . . . . .
F3 F 0.3376(7) 0.5915(7) 0.3614(4) 0.0348(11) Uani 1 1 d . . . . .
N2 N 0.3708(9) 0.2729(8) 0.2352(4) 0.0189(12) Uani 1 1 d . . . . .
N8 N 0.5447(9) 0.2405(9) 0.0810(4) 0.0220(13) Uani 1 1 d . . . . .
C1 C 0.5643(11) 0.2314(10) 0.1877(6) 0.0215(15) Uani 1 1 d . . . . .
C3 C 0.2289(11) 0.3079(11) 0.1610(6) 0.0246(16) Uani 1 1 d . . . . .
H3 H 0.084519 0.341478 0.175956 0.029 Uiso 1 1 calc R U . . .
C4 C 0.2893(12) 0.2969(11) -0.0441(6) 0.0288(17) Uani 1 1 d . . . . .
H4 H 0.153276 0.321997 -0.059003 0.035 Uiso 1 1 calc R U . . .
C5 C 0.4389(13) 0.2725(12) -0.1237(6) 0.0347(19) Uani 1 1 d . . . . .
H5 H 0.406603 0.283625 -0.195258 0.042 Uiso 1 1 calc R U . . .
C6 C 0.6467(13) 0.2300(11) -0.1028(6) 0.0307(18) Uani 1 1 d . . . . .
H6 H 0.749601 0.213893 -0.160516 0.037 Uiso 1 1 calc R U . . .
C7 C 0.6973(12) 0.2128(11) -0.0023(6) 0.0247(16) Uani 1 1 d . . . . .
H7 H 0.835680 0.182010 0.011242 0.030 Uiso 1 1 calc R U . . .
C9 C 0.3379(11) 0.2845(11) 0.0630(5) 0.0231(16) Uani 1 1 d . . . . .
C10 C 0.3199(10) 0.2847(10) 0.3487(5) 0.0188(15) Uani 1 1 d . . . . .
C11 C 0.2805(11) 0.1398(11) 0.3993(6) 0.0233(16) Uani 1 1 d . . . . .
C12 C 0.2298(11) 0.1484(11) 0.5093(6) 0.0257(16) Uani 1 1 d . . . . .
H12 H 0.201794 0.047590 0.543718 0.031 Uiso 1 1 calc R U . . .
C13 C 0.2227(11) 0.3098(12) 0.5649(6) 0.0265(17) Uani 1 1 d . . . . .
C14 C 0.2600(11) 0.4616(12) 0.5202(6) 0.0277(17) Uani 1 1 d . . . . .
H14 H 0.253443 0.571416 0.562003 0.033 Uiso 1 1 calc R U . . .
C15 C 0.3081(11) 0.4441(11) 0.4096(6) 0.0205(15) Uani 1 1 d . . . . .

loop_
_atom_site_aniso_label
_atom_site_aniso_U_11
_atom_site_aniso_U_22
_atom_site_aniso_U_33
_atom_site_aniso_U_23
_atom_site_aniso_U_13
_atom_site_aniso_U_12
Se1 0.0199(4) 0.0394(5) 0.0215(4) 0.0047(3) -0.0049(3) -0.0149(3)
F1 0.043(3) 0.030(2) 0.024(2) 0.0001(18) 0.000(2) -0.021(2)
F2 0.044(3) 0.055(3) 0.012(2) 0.0007(19) -0.005(2) -0.017(2)
F3 0.046(3) 0.031(2) 0.036(3) 0.003(2) -0.004(2) -0.025(2)
N2 0.019(3) 0.024(3) 0.016(3) 0.004(2) -0.004(2) -0.011(3)
N8 0.021(3) 0.030(3) 0.014(3) 0.000(2) 0.000(2) -0.011(3)
C1 0.018(4) 0.021(4) 0.024(4) 0.005(3) -0.004(3) -0.007(3)
C3 0.019(4) 0.030(4) 0.024(4) 0.002(3) -0.007(3) -0.010(3)
C4 0.028(4) 0.031(4) 0.026(4) 0.003(3) -0.012(3) -0.010(3)
C5 0.044(5) 0.041(5) 0.016(4) 0.001(3) -0.003(4) -0.017(4)
C6 0.034(4) 0.029(4) 0.023(4) 0.001(3) 0.004(3) -0.011(4)
C7 0.025(4) 0.023(4) 0.022(4) 0.003(3) 0.000(3) -0.009(3)
C9 0.022(4) 0.027(4) 0.020(4) 0.001(3) -0.004(3) -0.010(3)
C10 0.012(3) 0.025(4) 0.019(3) 0.004(3) -0.001(3) -0.009(3)
C11 0.022(4) 0.024(4) 0.022(4) 0.001(3) -0.008(3) -0.008(3)
C12 0.023(4) 0.028(4) 0.023(4) 0.007(3) -0.002(3) -0.008(3)
C13 0.018(4) 0.038(4) 0.016(4) 0.004(3) -0.004(3) -0.006(3)
C14 0.022(4) 0.038(4) 0.023(4) -0.003(3) -0.006(3) -0.013(3)
C15 0.018(4) 0.022(4) 0.026(4) 0.004(3) -0.006(3) -0.013(3)

loop_
_atom_type_symbol
_atom_type_description
_atom_type_scat_dispersion_real
_atom_type_scat_dispersion_imag
_atom_type_scat_source
C C 0.0033 0.0016 'International Tables Vol C Tables 4.2.6.8 and 6.1.1.4'
H H 0.0000 0.0000 'International Tables Vol C Tables 4.2.6.8 and 6.1.1.4'
N N 0.0061 0.0033 'International Tables Vol C Tables 4.2.6.8 and 6.1.1.4'
F F 0.0171 0.0103 'International Tables Vol C Tables 4.2.6.8 and 6.1.1.4'
Se Se -0.0929 2.2259 'International Tables Vol C Tables 4.2.6.8 and 6.1.1.4'

loop_
_geom_angle_atom_site_label_1
_geom_angle_atom_site_label_2
_geom_angle_atom_site_label_3
_geom_angle
_geom_angle_site_symmetry_1
_geom_angle_site_symmetry_3
_geom_angle_publ_flag
C1 N2 C3 111.9(6) . . ?
C1 N2 C10 123.2(5) . . ?
C3 N2 C10 124.9(6) . . ?
C1 N8 C7 127.7(6) . . ?
C1 N8 C9 110.6(6) . . ?
C7 N8 C9 121.7(6) . . ?
N2 C1 N8 104.7(6) . . ?
N2 C1 Se1 129.0(5) . . ?
N8 C1 Se1 126.2(5) . . ?
C9 C3 N2 106.5(6) . . ?
C9 C3 H3 126.7 . . ?
N2 C3 H3 126.7 . . ?
C5 C4 C9 118.9(7) . . ?
C5 C4 H4 120.6 . . ?
C9 C4 H4 120.6 . . ?
C4 C5 C6 121.3(7) . . ?
C4 C5 H5 119.3 . . ?
C6 C5 H5 119.3 . . ?
C7 C6 C5 120.7(7) . . ?
C7 C6 H6 119.7 . . ?
C5 C6 H6 119.7 . . ?
C6 C7 N8 118.9(7) . . ?
C6 C7 H7 120.5 . . ?
N8 C7 H7 120.5 . . ?
C3 C9 N8 106.2(6) . . ?
C3 C9 C4 135.3(7) . . ?
N8 C9 C4 118.4(6) . . ?
C11 C10 C15 118.2(6) . . ?
C11 C10 N2 121.4(6) . . ?
C15 C10 N2 120.5(6) . . ?
F1 C11 C10 119.0(6) . . ?
F1 C11 C12 118.5(6) . . ?
C10 C11 C12 122.4(7) . . ?
C13 C12 C11 116.3(7) . . ?
C13 C12 H12 121.9 . . ?
C11 C12 H12 121.9 . . ?
F2 C13 C12 118.4(7) . . ?
F2 C13 C14 116.6(7) . . ?
C12 C13 C14 124.9(7) . . ?
C13 C14 C15 115.7(7) . . ?
C13 C14 H14 122.2 . . ?
C15 C14 H14 122.2 . . ?
F3 C15 C10 119.1(6) . . ?
F3 C15 C14 118.3(6) . . ?
C10 C15 C14 122.5(6) . . ?

loop_
_geom_bond_atom_site_label_1
_geom_bond_atom_site_label_2
_geom_bond_distance
_geom_bond_site_symmetry_2
_geom_bond_publ_flag
Se1 C1 1.833(7) . ?
F1 C11 1.338(8) . ?
F2 C13 1.347(8) . ?
F3 C15 1.335(8) . ?
N2 C1 1.355(9) . ?
N2 C3 1.394(9) . ?
N2 C10 1.433(8) . ?
N8 C1 1.366(9) . ?
N8 C7 1.382(9) . ?
N8 C9 1.416(9) . ?
C3 C9 1.361(10) . ?
C3 H3 0.9500 . ?
C4 C5 1.342(11) . ?
C4 C9 1.423(10) . ?
C4 H4 0.9500 . ?
C5 C6 1.436(12) . ?
C5 H5 0.9500 . ?
C6 C7 1.345(10) . ?
C6 H6 0.9500 . ?
C7 H7 0.9500 . ?
C10 C11 1.367(10) . ?
C10 C15 1.375(10) . ?
C11 C12 1.393(10) . ?
C12 C13 1.365(11) . ?
C12 H12 0.9500 . ?
C13 C14 1.375(11) . ?
C14 C15 1.395(10) . ?
C14 H14 0.9500 . ?

loop_
_geom_torsion_atom_site_label_1
_geom_torsion_atom_site_label_2
_geom_torsion_atom_site_label_3
_geom_torsion_atom_site_label_4
_geom_torsion
_geom_torsion_site_symmetry_1
_geom_torsion_site_symmetry_2
_geom_torsion_site_symmetry_3
_geom_torsion_site_symmetry_4
_geom_torsion_publ_flag
C3 N2 C1 N8 0.1(8) . . . . ?
C10 N2 C1 N8 -178.2(6) . . . . ?
C3 N2 C1 Se1 -176.4(5) . . . . ?
C10 N2 C1 Se1 5.3(10) . . . . ?
C7 N8 C1 N2 178.9(6) . . . . ?
C9 N8 C1 N2 -1.0(8) . . . . ?
C7 N8 C1 Se1 -4.5(10) . . . . ?
C9 N8 C1 Se1 175.6(5) . . . . ?
C1 N2 C3 C9 0.9(8) . . . . ?
C10 N2 C3 C9 179.1(6) . . . . ?
C9 C4 C5 C6 1.4(12) . . . . ?
C4 C5 C6 C7 0.2(12) . . . . ?
C5 C6 C7 N8 -1.2(11) . . . . ?
C1 N8 C7 C6 -179.3(7) . . . . ?
C9 N8 C7 C6 0.6(10) . . . . ?
N2 C3 C9 N8 -1.5(8) . . . . ?
N2 C3 C9 C4 179.4(8) . . . . ?
C1 N8 C9 C3 1.6(8) . . . . ?
C7 N8 C9 C3 -178.3(6) . . . . ?
C1 N8 C9 C4 -179.1(6) . . . . ?
C7 N8 C9 C4 1.0(10) . . . . ?
C5 C4 C9 C3 177.1(8) . . . . ?
C5 C4 C9 N8 -2.0(11) . . . . ?
C1 N2 C10 C11 -110.3(8) . . . . ?
C3 N2 C10 C11 71.6(9) . . . . ?
C1 N2 C10 C15 70.1(9) . . . . ?
C3 N2 C10 C15 -107.9(8) . . . . ?
C15 C10 C11 F1 179.5(6) . . . . ?
N2 C10 C11 F1 -0.1(10) . . . . ?
C15 C10 C11 C12 -0.1(10) . . . . ?
N2 C10 C11 C12 -179.7(6) . . . . ?
F1 C11 C12 C13 179.9(6) . . . . ?
C10 C11 C12 C13 -0.5(11) . . . . ?
C11 C12 C13 F2 178.6(6) . . . . ?
C11 C12 C13 C14 0.5(11) . . . . ?
F2 C13 C14 C15 -178.1(6) . . . . ?
C12 C13 C14 C15 0.0(11) . . . . ?
C11 C10 C15 F3 -177.3(6) . . . . ?
N2 C10 C15 F3 2.3(9) . . . . ?
C11 C10 C15 C14 0.7(10) . . . . ?
N2 C10 C15 C14 -179.7(6) . . . . ?
C13 C14 C15 F3 177.4(6) . . . . ?
C13 C14 C15 C10 -0.6(10) . . . . ?
